data_2221347
loop_
_publ_author_name
'Mc Kay, Michael G.'
'Friedrich, Holger B.'
'Howie, R. Alan'
'Maguire, Glenn E. M.'

_publ_section_title
;7,11,15,28-Tetrakis[(2-formylphenoxy)methyl]-1,21,23,25-tetramethylresorcin[4]arene
 cavitand ethyl acetate clathrate at 173 K
;
_journal_issue 4
_journal_name_full 'Acta Crystallographica Section E'
_journal_page_first o692
_journal_page_last o693
_journal_paper_doi 10.1107/S1600536809007582
_journal_volume 65
_journal_year 2009
_chemical_formula_iupac 'C68 H56 O16'
_chemical_formula_moiety 'C68 H56 O16'
_chemical_formula_sum 'C68 H56 O16'
_chemical_formula_weight 1183.17
_chemical_melting_point 400
_chemical_name_common
;
7,11,15,28-Tetrakis[(2-formylphenoxy)methyl]-1,21,23,25-
tetramethylresorcin[4]arene cavitand
;
_chemical_name_systematic
;
7,11,15,28-Tetrakis[(2-formylphenoxy)methylene]-1,21,23,25-tetramethylpentyl-
2,20:3,19-dimetheno-1<i>H</i>,21<i>H</i>,23<i>H</i>,25<i>H</i>-
bis[1,3]dioxocino[5,4-i:5',4'-i']benzo[1,2-d:5,4-d']bis[1,3]benzodioxocin
stereoisomer
;
_space_group_IT_number 11
_symmetry_cell_setting monoclinic
_symmetry_space_group_name_Hall '-P 2yb'
_symmetry_space_group_name_H-M 'P 1 21/m 1'
_atom_sites_solution_hydrogens geom
_atom_sites_solution_primary direct
_atom_sites_solution_secondary difmap
_audit_creation_method SHELXL-97
_cell_angle_alpha 90.00
_cell_angle_beta 117.005(3)
_cell_angle_gamma 90.00
_cell_formula_units_Z 2
_cell_length_a 11.9228(7)
_cell_length_b 23.2806(15)
_cell_length_c 12.2320(7)
_cell_measurement_temperature 173(2)
_cell_volume 3025.0(3)
_computing_cell_refinement 'SAINT-NT (Bruker, 2005)'
_computing_data_collection 'APEX2 (Bruker, 2005)'
_computing_data_reduction 'SAINT-NT (Bruker, 2005)'
_computing_molecular_graphics 'ORTEP-3 (Farrugia, 1997)'
_computing_publication_material
;
ORTEP-3 for Windows (Farrugia, 1997) and PLATON (Spek, 2009)
;
_computing_structure_refinement 'SHELXL97 (Sheldrick, 2008)'
_computing_structure_solution 'SHELXTL (Sheldrick, 2008)'
_diffrn_ambient_temperature 173(2)
_diffrn_measured_fraction_theta_full 1.000
_diffrn_measured_fraction_theta_max 1.000
_diffrn_measurement_device_type 'Bruker APEXII CCD area-detector'
_diffrn_measurement_method 'phi and omega scans'
_diffrn_radiation_monochromator graphite
_diffrn_radiation_source 'fine-focus sealed tube'
_diffrn_radiation_type MoK\a
_diffrn_radiation_wavelength 0.71073
_diffrn_reflns_av_R_equivalents 0.0794
_diffrn_reflns_av_sigmaI/netI 0.0461
_diffrn_reflns_limit_h_max 13
_diffrn_reflns_limit_h_min -14
_diffrn_reflns_limit_k_max 27
_diffrn_reflns_limit_k_min -27
_diffrn_reflns_limit_l_max 14
_diffrn_reflns_limit_l_min -14
_diffrn_reflns_number 24858
_diffrn_reflns_theta_full 25.00
_diffrn_reflns_theta_max 25.00
_diffrn_reflns_theta_min 1.75
_diffrn_standards_decay_% 0
_diffrn_standards_number 0
_exptl_absorpt_coefficient_mu 0.092
_exptl_absorpt_correction_T_max 0.9765
_exptl_absorpt_correction_T_min 0.9668
_exptl_absorpt_correction_type integration
_exptl_absorpt_process_details
;
(SAINT-NT; Bruker, 2005)
;
_exptl_crystal_colour colourless
_exptl_crystal_density_diffrn 1.261
_exptl_crystal_density_method 'not measured'
_exptl_crystal_description block
_exptl_crystal_F_000 1238
_exptl_crystal_size_max 0.37
_exptl_crystal_size_mid 0.34
_exptl_crystal_size_min 0.26
_refine_diff_density_max 0.641
_refine_diff_density_min -0.476
_refine_ls_extinction_method none
_refine_ls_goodness_of_fit_ref 1.109
_refine_ls_hydrogen_treatment constr
_refine_ls_matrix_type full
_refine_ls_number_parameters 417
_refine_ls_number_reflns 5470
_refine_ls_number_restraints 21
_refine_ls_restrained_S_all 1.110
_refine_ls_R_factor_all 0.0993
_refine_ls_R_factor_gt 0.0739
_refine_ls_shift/su_max 0.000
_refine_ls_shift/su_mean 0.000
_refine_ls_structure_factor_coef Fsqd
_refine_ls_weighting_details 'calc w=1/[\s^2^(Fo^2^)+(0.1125P)^2^+0.9365P] where P=(Fo^2^+2Fc^2^)/3'
_refine_ls_weighting_scheme calc
_refine_ls_wR_factor_gt 0.2169
_refine_ls_wR_factor_ref 0.2302
_reflns_number_gt 3556
_reflns_number_total 5470
_reflns_threshold_expression >2sigma(I)
_cod_data_source_file fl2233.cif
_cod_data_source_block I
_cod_original_sg_symbol_H-M 'P 21/m'
_cod_database_code 2221347
_cod_database_fobs_code 2221347

loop_
_symmetry_equiv_pos_as_xyz
'x, y, z'
'-x, y+1/2, -z'
'-x, -y, -z'
'x, -y-1/2, z'

loop_
_atom_site_type_symbol
_atom_site_label
_atom_site_fract_x
_atom_site_fract_y
_atom_site_fract_z
_atom_site_U_iso_or_equiv
_atom_site_adp_type
_atom_site_calc_flag
_atom_site_refinement_flags
_atom_site_occupancy
_atom_site_disorder_assembly
_atom_site_disorder_group
O O1 -0.0864(2) 0.19966(13) 0.2854(2) 0.0789(7) Uani d . 1 . .
O O2 0.0149(2) 0.04856(13) 0.4185(2) 0.0841(8) Uani d . 1 . .
O O3 0.2250(2) 0.05596(10) 0.3626(2) 0.0684(6) Uani d . 1 . .
O O4 0.4399(2) 0.05649(11) 0.4109(2) 0.0724(7) Uani d . 1 . .
O O5 0.6322(6) 0.1273(4) 0.6538(3) 0.0687(14) Uani d PD 0.789(4) A 1
O O6 0.7467(2) 0.19955(12) 0.4748(2) 0.0717(7) Uani d . 1 . .
C C1 -0.0852(6) 0.2500 -0.0474(5) 0.108(2) Uani d S 1 . .
H H1A -0.1344 0.2156 -0.0867 0.162 Uiso calc PR 0.50 . .
H H1B -0.0074 0.2500 -0.0560 0.162 Uiso calc SR 1 . .
H H1C -0.1344 0.2844 -0.0867 0.162 Uiso calc PR 0.50 . .
C C2 -0.0529(5) 0.2500 0.0879(4) 0.0759(15) Uani d S 1 . .
H H2 -0.1348 0.2500 0.0921 0.091 Uiso calc SR 1 . .
C C3 0.0185(3) 0.19689(17) 0.1568(3) 0.0638(9) Uani d . 1 . .
C C4 0.1057(3) 0.16939(15) 0.1293(3) 0.0612(9) Uani d . 1 . .
H H4 0.1182 0.1834 0.0627 0.073 Uiso calc R 1 . .
C C5 0.1755(3) 0.12235(15) 0.1947(3) 0.0595(8) Uani d . 1 . .
C C6 0.1587(3) 0.10305(15) 0.2943(3) 0.0618(8) Uani d . 1 . .
C C7 0.0711(3) 0.12873(17) 0.3245(3) 0.0651(9) Uani d . 1 . .
C C8 0.0030(3) 0.17497(17) 0.2554(3) 0.0667(9) Uani d . 1 . .
C C10 -0.0484(5) 0.2500 0.3569(5) 0.0784(15) Uani d S 1 . .
H H10A -0.0846 0.2500 0.4155 0.094 Uiso calc SR 1 . .
H H10B 0.0444 0.2500 0.4051 0.094 Uiso calc SR 1 . .
C C11 0.0564(3) 0.10681(18) 0.4335(3) 0.0758(10) Uani d . 1 . .
H H11A 0.1382 0.1099 0.5081 0.091 Uiso calc R 1 . .
H H11B -0.0051 0.1312 0.4456 0.091 Uiso calc R 1 . .
C C12 0.3502(3) 0.06610(17) 0.4547(3) 0.0679(9) Uani d . 1 . .
H H12A 0.3574 0.1063 0.4837 0.081 Uiso calc R 1 . .
H H12B 0.3687 0.0405 0.5254 0.081 Uiso calc R 1 . .
C C13 0.4750(3) 0.10434(15) 0.3670(3) 0.0624(9) Uani d . 1 . .
C C14 0.4015(3) 0.12373(14) 0.2479(3) 0.0577(8) Uani d . 1 . .
C C15 0.2761(4) 0.09540(16) 0.1678(3) 0.0698(9) Uani d . 1 . .
H H15 0.2839 0.0545 0.1954 0.084 Uiso calc R 1 . .
C C16 0.2419(5) 0.0937(2) 0.0314(4) 0.0927(13) Uani d . 1 . .
H H16A 0.3103 0.0754 0.0205 0.139 Uiso calc R 1 . .
H H16B 0.2292 0.1329 -0.0010 0.139 Uiso calc R 1 . .
H H16C 0.1642 0.0716 -0.0128 0.139 Uiso calc R 1 . .
C C17 0.4452(3) 0.17050(14) 0.2087(3) 0.0576(8) Uani d . 1 . .
H H17 0.3953 0.1847 0.1281 0.069 Uiso calc R 1 . .
C C18 0.5590(3) 0.19770(14) 0.2820(3) 0.0560(8) Uani d . 1 . .
C C19 0.6293(3) 0.17645(16) 0.3996(3) 0.0618(9) Uani d . 1 . .
C C20 0.5909(3) 0.12927(15) 0.4442(3) 0.0610(8) Uani d . 1 A .
C C21 0.6021(5) 0.2500 0.2383(4) 0.0624(12) Uani d S 1 . .
H H21 0.6962 0.2500 0.2838 0.075 Uiso calc SR 1 . .
C C22 0.5690(6) 0.2500 0.1040(5) 0.0819(16) Uani d S 1 . .
H H22A 0.6040 0.2156 0.0847 0.123 Uiso calc PR 0.50 . .
H H22B 0.6040 0.2844 0.0847 0.123 Uiso calc PR 0.50 . .
H H22C 0.4774 0.2500 0.0551 0.123 Uiso calc SR 1 . .
C C23 0.7479(5) 0.2500 0.5390(5) 0.0751(15) Uani d S 1 . .
H H23A 0.6736 0.2500 0.5549 0.090 Uiso calc SR 1 . .
H H23B 0.8242 0.2500 0.6193 0.090 Uiso calc SR 1 . .
C C24 -0.1063(3) 0.03514(18) 0.3420(3) 0.0698(10) Uani d . 1 . .
C C25 -0.1265(3) -0.02235(19) 0.3029(3) 0.0724(10) Uani d . 1 . .
C C26 -0.2490(4) -0.04163(19) 0.2342(3) 0.0790(11) Uani d . 1 . .
H H26 -0.2640 -0.0807 0.2096 0.095 Uiso calc R 1 . .
C C27 -0.3492(4) -0.0044(2) 0.2014(4) 0.0877(12) Uani d . 1 . .
H H27 -0.4331 -0.0175 0.1540 0.105 Uiso calc R 1 . .
C C28 -0.3259(4) 0.0512(2) 0.2380(4) 0.0853(12) Uani d . 1 . .
H H28 -0.3951 0.0767 0.2145 0.102 Uiso calc R 1 . .
C C29 -0.2063(3) 0.07220(19) 0.3078(3) 0.0759(10) Uani d . 1 . .
H H29 -0.1932 0.1114 0.3316 0.091 Uiso calc R 1 . .
C C30 -0.0200(4) -0.0605(2) 0.3320(4) 0.0855(12) Uani d . 1 . .
H H30 0.0624 -0.0453 0.3772 0.103 Uiso calc R 1 . .
O O31 -0.0307(3) -0.11081(18) 0.3016(3) 0.1079(10) Uani d . 1 . .
C C32 0.6930(10) 0.1091(4) 0.7722(4) 0.0610(12) Uani d PD 0.789(4) A 1
C C33 0.6320(4) 0.1178(2) 0.8485(4) 0.0651(12) Uani d PD 0.789(4) A 1
C C34 0.6952(5) 0.1003(2) 0.9714(4) 0.0819(15) Uani d PD 0.789(4) A 1
H H34 0.6588 0.1078 1.0247 0.098 Uiso calc PR 0.789(4) A 1
C C35 0.8071(9) 0.0730(3) 1.0151(6) 0.086(3) Uani d PD 0.789(4) A 1
H H35 0.8481 0.0609 1.0984 0.103 Uiso calc PR 0.789(4) A 1
C C36 0.8608(5) 0.0627(3) 0.9406(6) 0.084(2) Uani d PD 0.789(4) A 1
H H36 0.9401 0.0438 0.9729 0.101 Uiso calc PR 0.789(4) A 1
C C37 0.8035(4) 0.0789(2) 0.8188(5) 0.0721(17) Uani d PD 0.789(4) A 1
H H37 0.8408 0.0691 0.7672 0.086 Uiso calc PR 0.789(4) A 1
C C38 0.5084(5) 0.1450(2) 0.8038(4) 0.0801(14) Uani d PD 0.789(4) A 1
H H38 0.4685 0.1578 0.7210 0.096 Uiso calc PR 0.789(4) A 1
O O39 0.4540(4) 0.1522(2) 0.8650(4) 0.1058(14) Uani d PD 0.789(4) A 1
O O5A 0.615(3) 0.1252(18) 0.6415(18) 0.076(2) Uiso d PD 0.211(4) . 2
C C32A 0.687(5) 0.1056(19) 0.7573(19) 0.076(2) Uiso d PD 0.211(4) . 2
C C33A 0.6917(17) 0.1491(7) 0.8415(13) 0.076(2) Uiso d PD 0.211(4) . 2
C C34A 0.7500(17) 0.1340(8) 0.9670(14) 0.076(2) Uiso d PD 0.211(4) . 2
H H34A 0.7415 0.1584 1.0251 0.091 Uiso calc PR 0.211(4) A 2
C C35A 0.817(4) 0.0855(13) 1.005(2) 0.076(2) Uiso d PD 0.211(4) . 2
H H35A 0.8562 0.0760 1.0897 0.091 Uiso calc PR 0.211(4) A 2
C C36A 0.829(3) 0.0498(11) 0.924(2) 0.076(2) Uiso d PD 0.211(4) . 2
H H36A 0.8768 0.0154 0.9523 0.091 Uiso calc PR 0.211(4) A 2
C C37A 0.774(2) 0.0625(10) 0.800(2) 0.076(2) Uiso d PD 0.211(4) . 2
H H37A 0.7967 0.0419 0.7455 0.091 Uiso calc PR 0.211(4) A 2
C C38A 0.6207(16) 0.2018(7) 0.7993(15) 0.076(2) Uiso d PD 0.211(4) . 2
H H38A 0.5835 0.2110 0.7145 0.091 Uiso calc PR 0.211(4) A 2
O O39A 0.6082(10) 0.2326(4) 0.8661(10) 0.076(2) Uiso d PD 0.211(4) . 2
C C40 0.6725(3) 0.10524(18) 0.5674(3) 0.0732(10) Uani d D 1 . .
H H40A 0.6669 0.0628 0.5648 0.088 Uiso calc R 1 A 1
H H40B 0.7613 0.1162 0.5932 0.088 Uiso calc R 1 A 1

loop_
_atom_site_aniso_label
_atom_site_aniso_U_11
_atom_site_aniso_U_22
_atom_site_aniso_U_33
_atom_site_aniso_U_12
_atom_site_aniso_U_13
_atom_site_aniso_U_23
O1 0.0513(13) 0.109(2) 0.0848(17) -0.0066(13) 0.0381(12) -0.0015(15)
O2 0.0592(14) 0.110(2) 0.0818(17) -0.0194(14) 0.0305(13) 0.0159(15)
O3 0.0759(15) 0.0721(15) 0.0636(13) -0.0104(12) 0.0372(12) 0.0058(12)
O4 0.0813(15) 0.0676(15) 0.0778(15) 0.0124(12) 0.0445(13) 0.0155(12)
O5 0.060(3) 0.085(3) 0.0437(17) 0.024(3) 0.0084(17) 0.0045(18)
O6 0.0500(12) 0.0983(19) 0.0715(14) 0.0077(12) 0.0317(11) 0.0066(14)
C1 0.093(4) 0.131(6) 0.064(3) 0.000 0.004(3) 0.000
C2 0.051(3) 0.105(4) 0.055(3) 0.000 0.009(2) 0.000
C3 0.0461(16) 0.089(3) 0.0461(16) -0.0079(16) 0.0124(14) -0.0023(16)
C4 0.0585(18) 0.083(2) 0.0351(15) -0.0130(17) 0.0152(13) -0.0064(15)
C5 0.0605(18) 0.075(2) 0.0435(16) -0.0131(17) 0.0243(14) -0.0125(16)
C6 0.0603(18) 0.072(2) 0.0500(17) -0.0151(16) 0.0220(15) -0.0022(16)
C7 0.0482(16) 0.090(3) 0.0596(19) -0.0192(17) 0.0264(15) -0.0011(18)
C8 0.0468(17) 0.090(3) 0.0603(19) -0.0107(17) 0.0215(15) -0.0037(19)
C10 0.061(3) 0.110(5) 0.079(3) 0.000 0.045(3) 0.000
C11 0.065(2) 0.099(3) 0.069(2) -0.019(2) 0.0360(18) 0.006(2)
C12 0.071(2) 0.078(2) 0.061(2) -0.0017(18) 0.0345(17) 0.0129(18)
C13 0.072(2) 0.062(2) 0.070(2) 0.0124(17) 0.0477(18) 0.0089(17)
C14 0.0650(18) 0.067(2) 0.0520(17) 0.0070(16) 0.0365(15) -0.0007(15)
C15 0.088(2) 0.072(2) 0.0560(19) -0.0051(19) 0.0382(18) -0.0074(17)
C16 0.117(3) 0.108(3) 0.061(2) -0.013(3) 0.048(2) -0.018(2)
C17 0.0688(19) 0.072(2) 0.0451(16) 0.0073(16) 0.0370(15) 0.0013(15)
C18 0.0601(18) 0.067(2) 0.0564(17) 0.0081(15) 0.0404(15) 0.0012(15)
C19 0.0542(17) 0.082(2) 0.0614(19) 0.0096(16) 0.0366(16) 0.0044(17)
C20 0.0608(19) 0.071(2) 0.0608(18) 0.0176(16) 0.0364(16) 0.0126(16)
C21 0.067(3) 0.082(3) 0.056(2) 0.000 0.044(2) 0.000
C22 0.106(4) 0.091(4) 0.079(3) 0.000 0.068(3) 0.000
C23 0.054(3) 0.111(5) 0.062(3) 0.000 0.028(2) 0.000
C24 0.066(2) 0.095(3) 0.062(2) -0.0045(19) 0.0404(17) 0.0028(19)
C25 0.064(2) 0.108(3) 0.060(2) 0.000(2) 0.0416(17) -0.004(2)
C26 0.076(2) 0.097(3) 0.069(2) -0.002(2) 0.0376(19) -0.022(2)
C27 0.057(2) 0.115(4) 0.088(3) -0.005(2) 0.0306(19) -0.026(3)
C28 0.065(2) 0.100(3) 0.101(3) -0.005(2) 0.046(2) -0.027(2)
C29 0.062(2) 0.093(3) 0.083(2) -0.0054(19) 0.0419(19) -0.017(2)
C30 0.082(3) 0.113(4) 0.080(3) 0.017(3) 0.052(2) 0.007(3)
O31 0.112(2) 0.121(3) 0.107(2) 0.028(2) 0.064(2) 0.005(2)
C32 0.054(2) 0.064(3) 0.046(2) -0.002(2) 0.006(2) -0.011(2)
C33 0.067(3) 0.069(3) 0.051(2) -0.005(2) 0.020(2) -0.011(2)
C34 0.092(4) 0.092(4) 0.046(2) 0.003(3) 0.018(2) -0.003(2)
C35 0.099(5) 0.089(5) 0.042(3) -0.005(4) 0.008(3) 0.005(3)
C36 0.066(4) 0.093(5) 0.067(3) 0.008(3) 0.006(3) 0.007(3)
C37 0.054(3) 0.095(4) 0.060(3) 0.009(3) 0.019(2) 0.010(3)
C38 0.073(3) 0.105(4) 0.068(3) -0.005(3) 0.037(2) -0.011(3)
O39 0.102(3) 0.140(4) 0.095(3) 0.003(2) 0.062(2) -0.012(2)
C40 0.0610(19) 0.094(3) 0.070(2) 0.0192(18) 0.0347(17) 0.021(2)

loop_
_atom_type_symbol
_atom_type_description
_atom_type_scat_dispersion_real
_atom_type_scat_dispersion_imag
_atom_type_scat_source
C C 0.0033 0.0016 'International Tables Vol C Tables 4.2.6.8 and 6.1.1.4'
H H 0.0000 0.0000 'International Tables Vol C Tables 4.2.6.8 and 6.1.1.4'
O O 0.0106 0.0060 'International Tables Vol C Tables 4.2.6.8 and 6.1.1.4'

loop_
_geom_angle_atom_site_label_1
_geom_angle_atom_site_label_2
_geom_angle_atom_site_label_3
_geom_angle_site_symmetry_1
_geom_angle_site_symmetry_3
_geom_angle
_geom_angle_publ_flag
C8 O1 C10 . . 115.9(3) ?
C24 O2 C11 . . 120.5(3) ?
C6 O3 C12 . . 116.8(3) ?
C13 O4 C12 . . 115.8(3) ?
C19 O6 C23 . . 116.4(3) ?
C2 C1 H1A . . 109.5 ?
C2 C1 H1B . . 109.5 ?
H1A C1 H1B . . 109.5 ?
C2 C1 H1C . . 109.5 ?
H1A C1 H1C . . 109.5 ?
H1B C1 H1C . . 109.5 ?
C1 C2 C3 . 4_565 113.9(3) ?
C1 C2 C3 . . 113.9(3) ?
C3 C2 C3 4_565 . 108.8(4) ?
C1 C2 H2 . . 106.6 ?
C3 C2 H2 4_565 . 106.6 ?
C3 C2 H2 . . 106.6 ?
C4 C3 C8 . . 116.7(3) ?
C4 C3 C2 . . 122.2(3) ?
C8 C3 C2 . . 121.0(4) ?
C3 C4 C5 . . 123.0(3) ?
C3 C4 H4 . . 118.5 ?
C5 C4 H4 . . 118.5 ?
C4 C5 C6 . . 118.1(3) ?
C4 C5 C15 . . 121.9(3) ?
C6 C5 C15 . . 119.8(3) ?
O3 C6 C7 . . 118.1(3) ?
O3 C6 C5 . . 120.8(3) ?
C7 C6 C5 . . 121.1(3) ?
C8 C7 C6 . . 118.4(3) ?
C8 C7 C11 . . 122.2(3) ?
C6 C7 C11 . . 119.4(3) ?
C7 C8 C3 . . 122.8(3) ?
C7 C8 O1 . . 117.7(3) ?
C3 C8 O1 . . 119.4(3) ?
O1 C10 O1 4_565 . 112.6(4) ?
O1 C10 H10A 4_565 . 109.1 ?
O1 C10 H10A . . 109.1 ?
O1 C10 H10B 4_565 . 109.1 ?
O1 C10 H10B . . 109.1 ?
H10A C10 H10B . . 107.8 ?
O2 C11 C7 . . 112.3(3) ?
O2 C11 H11A . . 109.1 ?
C7 C11 H11A . . 109.1 ?
O2 C11 H11B . . 109.1 ?
C7 C11 H11B . . 109.1 ?
H11A C11 H11B . . 107.9 ?
O4 C12 O3 . . 112.1(3) ?
O4 C12 H12A . . 109.2 ?
O3 C12 H12A . . 109.2 ?
O4 C12 H12B . . 109.2 ?
O3 C12 H12B . . 109.2 ?
H12A C12 H12B . . 107.9 ?
O4 C13 C14 . . 120.7(3) ?
O4 C13 C20 . . 117.0(3) ?
C14 C13 C20 . . 122.2(3) ?
C17 C14 C13 . . 117.4(3) ?
C17 C14 C15 . . 122.3(3) ?
C13 C14 C15 . . 120.2(3) ?
C5 C15 C14 . . 108.9(3) ?
C5 C15 C16 . . 113.8(3) ?
C14 C15 C16 . . 114.4(3) ?
C5 C15 H15 . . 106.4 ?
C14 C15 H15 . . 106.4 ?
C16 C15 H15 . . 106.4 ?
C15 C16 H16A . . 109.5 ?
C15 C16 H16B . . 109.5 ?
H16A C16 H16B . . 109.5 ?
C15 C16 H16C . . 109.5 ?
H16A C16 H16C . . 109.5 ?
H16B C16 H16C . . 109.5 ?
C14 C17 C18 . . 123.0(3) ?
C14 C17 H17 . . 118.5 ?
C18 C17 H17 . . 118.5 ?
C19 C18 C17 . . 117.4(3) ?
C19 C18 C21 . . 120.8(3) ?
C17 C18 C21 . . 121.8(3) ?
C18 C19 O6 . . 120.1(3) ?
C18 C19 C20 . . 122.4(3) ?
O6 C19 C20 . . 117.3(3) ?
C19 C20 C13 . . 117.6(3) ?
C19 C20 C40 . . 121.0(3) ?
C13 C20 C40 . . 121.4(3) ?
C22 C21 C18 . 4_565 115.1(3) ?
C22 C21 C18 . . 115.1(3) ?
C18 C21 C18 4_565 . 107.4(3) ?
C22 C21 H21 . . 106.2 ?
C18 C21 H21 4_565 . 106.2 ?
C18 C21 H21 . . 106.2 ?
C21 C22 H22A . . 109.5 ?
C21 C22 H22B . . 109.5 ?
H22A C22 H22B . . 109.5 ?
C21 C22 H22C . . 109.5 ?
H22A C22 H22C . . 109.5 ?
H22B C22 H22C . . 109.5 ?
O6 C23 O6 4_565 . 112.9(4) ?
O6 C23 H23A 4_565 . 109.0 ?
O6 C23 H23A . . 109.0 ?
O6 C23 H23B 4_565 . 109.0 ?
O6 C23 H23B . . 109.0 ?
H23A C23 H23B . . 107.8 ?
O2 C24 C29 . . 124.9(4) ?
O2 C24 C25 . . 114.8(3) ?
C29 C24 C25 . . 120.2(3) ?
C26 C25 C24 . . 119.0(4) ?
C26 C25 C30 . . 120.8(4) ?
C24 C25 C30 . . 120.2(4) ?
C27 C26 C25 . . 120.5(4) ?
C27 C26 H26 . . 119.7 ?
C25 C26 H26 . . 119.7 ?
C28 C27 C26 . . 118.8(4) ?
C28 C27 H27 . . 120.6 ?
C26 C27 H27 . . 120.6 ?
C27 C28 C29 . . 122.9(4) ?
C27 C28 H28 . . 118.6 ?
C29 C28 H28 . . 118.6 ?
C24 C29 C28 . . 118.5(4) ?
C24 C29 H29 . . 120.8 ?
C28 C29 H29 . . 120.8 ?
O31 C30 C25 . . 123.6(4) ?
O31 C30 H30 . . 118.2 ?
C25 C30 H30 . . 118.2 ?
C32 O5 C40 . . 118.5(5) ?
O5 C32 C37 . . 123.3(8) ?
O5 C32 C33 . . 117.8(6) ?
C37 C32 C33 . . 118.6(6) ?
C34 C33 C32 . . 118.1(4) ?
C34 C33 C38 . . 119.2(4) ?
C32 C33 C38 . . 122.7(4) ?
C35 C34 C33 . . 121.1(5) ?
C35 C34 H34 . . 119.4 ?
C33 C34 H34 . . 119.4 ?
C34 C35 C36 . . 120.1(5) ?
C34 C35 H35 . . 120.0 ?
C36 C35 H35 . . 120.0 ?
C35 C36 C37 . . 121.7(5) ?
C35 C36 H36 . . 119.1 ?
C37 C36 H36 . . 119.1 ?
C32 C37 C36 . . 120.0(6) ?
C32 C37 H37 . . 120.0 ?
C36 C37 H37 . . 120.0 ?
O39 C38 C33 . . 124.3(5) ?
O39 C38 H38 . . 117.9 ?
C33 C38 H38 . . 117.9 ?
C32A O5A C40 . . 107(2) ?
O5A C32A C37A . . 130.8(19) ?
O5A C32A C33A . . 108.2(19) ?
C37A C32A C33A . . 118(2) ?
C34A C33A C32A . . 116.4(15) ?
C34A C33A C38A . . 121.3(14) ?
C32A C33A C38A . . 121.3(14) ?
C35A C34A C33A . . 120.6(16) ?
C35A C34A H34A . . 119.7 ?
C33A C34A H34A . . 119.7 ?
C34A C35A C36A . . 120.7(19) ?
C34A C35A H35A . . 119.7 ?
C36A C35A H35A . . 119.7 ?
C35A C36A C37A . . 121.2(19) ?
C35A C36A H36A . . 119.4 ?
C37A C36A H36A . . 119.4 ?
C32A C37A C36A . . 118.3(19) ?
C32A C37A H37A . . 120.9 ?
C36A C37A H37A . . 120.9 ?
O39A C38A C33A . . 121.4(15) ?
O39A C38A H38A . . 119.3 ?
C33A C38A H38A . . 119.3 ?
O39A O39A C38A 4_565 . 128.8(10) ?
C38A O39A C38A . 4_565 98.4(15) ?
O5A C40 C20 . . 103.8(10) ?
O5 C40 C20 . . 109.1(3) ?
O5A C40 H40A . . 107.3 ?
O5 C40 H40A . . 109.9 ?
C20 C40 H40A . . 109.9 ?
O5A C40 H40B . . 117.5 ?
O5 C40 H40B . . 109.9 ?
C20 C40 H40B . . 109.9 ?
H40A C40 H40B . . 108.3 ?

loop_
_geom_bond_atom_site_label_1
_geom_bond_atom_site_label_2
_geom_bond_site_symmetry_2
_geom_bond_distance
_geom_bond_publ_flag
O1 C8 . 1.399(4) ?
O1 C10 . 1.409(4) ?
O2 C24 . 1.354(4) ?
O2 C11 . 1.426(5) ?
O3 C6 . 1.387(4) ?
O3 C12 . 1.424(4) ?
O4 C13 . 1.382(4) ?
O4 C12 . 1.414(4) ?
O6 C19 . 1.387(4) ?
O6 C23 . 1.410(4) ?
C1 C2 . 1.519(8) ?
C1 H1A . 0.9800 ?
C1 H1B . 0.9800 ?
C1 H1C . 0.9800 ?
C2 C3 4_565 1.521(4) ?
C2 C3 . 1.521(4) ?
C2 H2 . 1.0000 ?
C3 C4 . 1.387(5) ?
C3 C8 . 1.397(5) ?
C4 C5 . 1.388(5) ?
C4 H4 . 0.9500 ?
C5 C6 . 1.396(4) ?
C5 C15 . 1.516(5) ?
C6 C7 . 1.392(5) ?
C7 C8 . 1.382(5) ?
C7 C11 . 1.510(5) ?
C10 O1 4_565 1.409(4) ?
C10 H10A . 0.9900 ?
C10 H10B . 0.9900 ?
C11 H11A . 0.9900 ?
C11 H11B . 0.9900 ?
C12 H12A . 0.9900 ?
C12 H12B . 0.9900 ?
C13 C14 . 1.391(5) ?
C13 C20 . 1.397(5) ?
C14 C17 . 1.383(5) ?
C14 C15 . 1.516(5) ?
C15 C16 . 1.528(5) ?
C15 H15 . 1.0000 ?
C16 H16A . 0.9800 ?
C16 H16B . 0.9800 ?
C16 H16C . 0.9800 ?
C17 C18 . 1.393(5) ?
C17 H17 . 0.9500 ?
C18 C19 . 1.386(4) ?
C18 C21 . 1.511(4) ?
C19 C20 . 1.393(5) ?
C20 C40 . 1.483(5) ?
C21 C22 . 1.505(7) ?
C21 C18 4_565 1.511(4) ?
C21 H21 . 1.0000 ?
C22 H22A . 0.9800 ?
C22 H22B . 0.9800 ?
C22 H22C . 0.9800 ?
C23 O6 4_565 1.410(4) ?
C23 H23A . 0.9900 ?
C23 H23B . 0.9900 ?
C24 C29 . 1.374(5) ?
C24 C25 . 1.405(6) ?
C25 C26 . 1.388(5) ?
C25 C30 . 1.455(6) ?
C26 C27 . 1.379(6) ?
C26 H26 . 0.9500 ?
C27 C28 . 1.357(6) ?
C27 H27 . 0.9500 ?
C28 C29 . 1.377(5) ?
C28 H28 . 0.9500 ?
C29 H29 . 0.9500 ?
C30 O31 . 1.218(5) ?
C30 H30 . 0.9500 ?
O5 C32 . 1.360(6) ?
O5 C40 . 1.439(4) ?
C32 C37 . 1.369(7) ?
C32 C33 . 1.434(11) ?
C33 C34 . 1.402(6) ?
C33 C38 . 1.461(7) ?
C34 C35 . 1.349(9) ?
C34 H34 . 0.9500 ?
C35 C36 . 1.353(8) ?
C35 H35 . 0.9500 ?
C36 C37 . 1.380(7) ?
C36 H36 . 0.9500 ?
C37 H37 . 0.9500 ?
C38 O39 . 1.205(5) ?
C38 H38 . 0.9500 ?
O5A C32A . 1.359(16) ?
O5A C40 . 1.439(6) ?
C32A C37A . 1.367(16) ?
C32A C33A . 1.43(2) ?
C33A C34A . 1.413(15) ?
C33A C38A . 1.445(16) ?
C34A C35A . 1.338(17) ?
C34A H34A . 0.9500 ?
C35A C36A . 1.354(18) ?
C35A H35A . 0.9500 ?
C36A C37A . 1.383(17) ?
C36A H36A . 0.9500 ?
C37A H37A . 0.9500 ?
C38A O39A . 1.147(14) ?
C38A H38A . 0.9500 ?
O39A O39A 4_565 0.81(2) ?
O39A C38A 4_565 1.769(18) ?
C40 H40A . 0.9900 ?
C40 H40B . 0.9900 ?

loop_
_geom_torsion_atom_site_label_1
_geom_torsion_atom_site_label_2
_geom_torsion_atom_site_label_3
_geom_torsion_atom_site_label_4
_geom_torsion_site_symmetry_1
_geom_torsion_site_symmetry_2
_geom_torsion_site_symmetry_3
_geom_torsion_site_symmetry_4
_geom_torsion
_geom_torsion_publ_flag
C1 C2 C3 C4 . . . . 35.0(5) ?
C3 C2 C3 C4 4_565 . . . -93.2(4) ?
C1 C2 C3 C8 . . . . -148.0(4) ?
C3 C2 C3 C8 4_565 . . . 83.8(5) ?
C8 C3 C4 C5 . . . . 0.0(5) ?
C2 C3 C4 C5 . . . . 177.2(3) ?
C3 C4 C5 C6 . . . . -1.6(5) ?
C3 C4 C5 C15 . . . . -176.1(3) ?
C12 O3 C6 C7 . . . . -101.0(3) ?
C12 O3 C6 C5 . . . . 81.8(4) ?
C4 C5 C6 O3 . . . . 179.5(3) ?
C15 C5 C6 O3 . . . . -5.9(5) ?
C4 C5 C6 C7 . . . . 2.4(5) ?
C15 C5 C6 C7 . . . . 177.0(3) ?
O3 C6 C7 C8 . . . . -178.8(3) ?
C5 C6 C7 C8 . . . . -1.7(5) ?
O3 C6 C7 C11 . . . . 3.3(5) ?
C5 C6 C7 C11 . . . . -179.6(3) ?
C6 C7 C8 C3 . . . . 0.0(5) ?
C11 C7 C8 C3 . . . . 177.9(3) ?
C6 C7 C8 O1 . . . . 178.8(3) ?
C11 C7 C8 O1 . . . . -3.3(5) ?
C4 C3 C8 C7 . . . . 0.8(5) ?
C2 C3 C8 C7 . . . . -176.4(3) ?
C4 C3 C8 O1 . . . . -178.0(3) ?
C2 C3 C8 O1 . . . . 4.8(5) ?
C10 O1 C8 C7 . . . . 99.5(4) ?
C10 O1 C8 C3 . . . . -81.7(4) ?
C8 O1 C10 O1 . . . 4_565 95.5(4) ?
C24 O2 C11 C7 . . . . -74.8(4) ?
C8 C7 C11 O2 . . . . 119.6(4) ?
C6 C7 C11 O2 . . . . -62.6(4) ?
C13 O4 C12 O3 . . . . 93.9(4) ?
C6 O3 C12 O4 . . . . -93.4(3) ?
C12 O4 C13 C14 . . . . -82.4(4) ?
C12 O4 C13 C20 . . . . 101.9(3) ?
O4 C13 C14 C17 . . . . -177.5(3) ?
C20 C13 C14 C17 . . . . -2.1(4) ?
O4 C13 C14 C15 . . . . 4.9(4) ?
C20 C13 C14 C15 . . . . -179.7(3) ?
C4 C5 C15 C14 . . . . 91.1(3) ?
C6 C5 C15 C14 . . . . -83.3(4) ?
C4 C5 C15 C16 . . . . -37.8(5) ?
C6 C5 C15 C16 . . . . 147.7(3) ?
C17 C14 C15 C5 . . . . -92.5(3) ?
C13 C14 C15 C5 . . . . 85.0(4) ?
C17 C14 C15 C16 . . . . 36.0(5) ?
C13 C14 C15 C16 . . . . -146.5(3) ?
C13 C14 C17 C18 . . . . 1.1(4) ?
C15 C14 C17 C18 . . . . 178.7(3) ?
C14 C17 C18 C19 . . . . -0.6(4) ?
C14 C17 C18 C21 . . . . -177.8(3) ?
C17 C18 C19 O6 . . . . 176.4(3) ?
C21 C18 C19 O6 . . . . -6.4(4) ?
C17 C18 C19 C20 . . . . 1.0(4) ?
C21 C18 C19 C20 . . . . 178.3(3) ?
C23 O6 C19 C18 . . . . 83.0(4) ?
C23 O6 C19 C20 . . . . -101.4(4) ?
C18 C19 C20 C13 . . . . -1.9(5) ?
O6 C19 C20 C13 . . . . -177.4(3) ?
C18 C19 C20 C40 . . . . 175.8(3) ?
O6 C19 C20 C40 . . . . 0.3(4) ?
O4 C13 C20 C19 . . . . 178.0(3) ?
C14 C13 C20 C19 . . . . 2.5(5) ?
O4 C13 C20 C40 . . . . 0.3(4) ?
C14 C13 C20 C40 . . . . -175.3(3) ?
C19 C18 C21 C22 . . . . 146.8(4) ?
C17 C18 C21 C22 . . . . -36.1(5) ?
C19 C18 C21 C18 . . . 4_565 -83.7(4) ?
C17 C18 C21 C18 . . . 4_565 93.4(4) ?
C19 O6 C23 O6 . . . 4_565 -92.0(4) ?
C11 O2 C24 C29 . . . . -24.0(5) ?
C11 O2 C24 C25 . . . . 159.5(3) ?
O2 C24 C25 C26 . . . . 173.7(3) ?
C29 C24 C25 C26 . . . . -3.0(5) ?
O2 C24 C25 C30 . . . . -7.6(5) ?
C29 C24 C25 C30 . . . . 175.6(3) ?
C24 C25 C26 C27 . . . . 2.1(5) ?
C30 C25 C26 C27 . . . . -176.5(4) ?
C25 C26 C27 C28 . . . . -0.4(6) ?
C26 C27 C28 C29 . . . . -0.6(7) ?
O2 C24 C29 C28 . . . . -174.3(3) ?
C25 C24 C29 C28 . . . . 2.1(5) ?
C27 C28 C29 C24 . . . . -0.2(6) ?
C26 C25 C30 O31 . . . . -1.8(6) ?
C24 C25 C30 O31 . . . . 179.6(4) ?
C40 O5 C32 C37 . . . . 11.7(17) ?
C40 O5 C32 C33 . . . . -162.8(8) ?
O5 C32 C33 C34 . . . . -178.7(8) ?
C37 C32 C33 C34 . . . . 6.6(12) ?
O5 C32 C33 C38 . . . . 0.3(13) ?
C37 C32 C33 C38 . . . . -174.4(7) ?
C32 C33 C34 C35 . . . . -3.8(10) ?
C38 C33 C34 C35 . . . . 177.3(6) ?
C33 C34 C35 C36 . . . . 0.9(11) ?
C34 C35 C36 C37 . . . . -0.8(11) ?
O5 C32 C37 C36 . . . . 178.9(9) ?
C33 C32 C37 C36 . . . . -6.7(13) ?
C35 C36 C37 C32 . . . . 3.9(11) ?
C34 C33 C38 O39 . . . . -2.2(8) ?
C32 C33 C38 O39 . . . . 178.9(7) ?
C40 O5A C32A C37A . . . . -18(8) ?
C40 O5A C32A C33A . . . . 142(4) ?
O5A C32A C33A C34A . . . . 173(3) ?
C37A C32A C33A C34A . . . . -24(6) ?
O5A C32A C33A C38A . . . . 4(6) ?
C37A C32A C33A C38A . . . . 167(3) ?
C32A C33A C34A C35A . . . . 12(5) ?
C38A C33A C34A C35A . . . . -179(3) ?
C33A C34A C35A C36A . . . . -1(5) ?
C34A C35A C36A C37A . . . . 0(6) ?
O5A C32A C37A C36A . . . . -177(6) ?
C33A C32A C37A C36A . . . . 24(7) ?
C35A C36A C37A C32A . . . . -13(5) ?
C34A C33A C38A O39A . . . . -1(3) ?
C32A C33A C38A O39A . . . . 168(4) ?
C33A C38A O39A O39A . . . 4_565 141.6(14) ?
C33A C38A O39A C38A . . . 4_565 141.6(14) ?
C32A O5A C40 O5 . . . . -45(13) ?
C32A O5A C40 C20 . . . . -179(4) ?
C32 O5 C40 O5A . . . . 130(15) ?
C32 O5 C40 C20 . . . . 178.1(9) ?
C19 C20 C40 O5A . . . . 104.3(19) ?
C13 C20 C40 O5A . . . . -78.1(19) ?
C19 C20 C40 O5 . . . . 98.3(6) ?
C13 C20 C40 O5 . . . . -84.1(6) ?
